data_2200899
loop_
_publ_author_name
'Merz, Klaus'

_publ_section_title
;
 4,4'-Methylenediantipyrine monohydrate
;
_journal_issue 3
_journal_name_full 'Acta Crystallographica Section E'
_journal_page_first o338
_journal_page_last o340
_journal_paper_doi 10.1107/S1600536802003331
_journal_volume 58
_journal_year 2002
_chemical_formula_iupac 'C23 H24 N4 O2, H2 O'
_chemical_formula_moiety 'C23 H24 N4 O2, H2 O'
_chemical_formula_sum 'C23 H26 N4 O3'
_chemical_formula_weight 406.48
_chemical_name_systematic
;
 ?
;
_space_group_IT_number 14
_symmetry_cell_setting monoclinic
_symmetry_space_group_name_Hall '-P 2ybc'
_symmetry_space_group_name_H-M 'P 1 21/c 1'
_atom_sites_solution_hydrogens geom
_atom_sites_solution_primary direct
_atom_sites_solution_secondary difmap
_cell_angle_alpha 90.00
_cell_angle_beta 92.436(5)
_cell_angle_gamma 90.00
_cell_formula_units_Z 4
_cell_length_a 11.937(3)
_cell_length_b 14.740(4)
_cell_length_c 12.085(3)
_cell_measurement_reflns_used 83
_cell_measurement_temperature 203(2)
_cell_measurement_theta_max 19.7
_cell_measurement_theta_min 3.2
_cell_volume 2124.5(9)
_computing_cell_refinement 'SAINT (Siemens, 1996)'
_computing_data_collection 'SMART (Siemens, 1996)'
_computing_data_reduction SAINT
_computing_molecular_graphics SHELXTL
_computing_publication_material SHELXTL
_computing_structure_refinement SHELXTL
_computing_structure_solution 'SHELXTL (Siemens, 1996)'
_diffrn_ambient_temperature 203(2)
_diffrn_measured_fraction_theta_full .990
_diffrn_measured_fraction_theta_max .990
_diffrn_measurement_device_type 'Bruker CCD 1000'
_diffrn_measurement_method \w
_diffrn_radiation_monochromator graphite
_diffrn_radiation_source 'fine-focus sealed tube'
_diffrn_radiation_type MoK\a
_diffrn_radiation_wavelength .71073
_diffrn_reflns_av_R_equivalents .0374
_diffrn_reflns_av_sigmaI/netI .0385
_diffrn_reflns_limit_h_max 14
_diffrn_reflns_limit_h_min -12
_diffrn_reflns_limit_k_max 17
_diffrn_reflns_limit_k_min -17
_diffrn_reflns_limit_l_max 12
_diffrn_reflns_limit_l_min -14
_diffrn_reflns_number 12780
_diffrn_reflns_theta_full 25.00
_diffrn_reflns_theta_max 25.00
_diffrn_reflns_theta_min 2.73
_exptl_absorpt_coefficient_mu .086
_exptl_absorpt_correction_T_max .991
_exptl_absorpt_correction_T_min .970
_exptl_absorpt_correction_type empirical
_exptl_absorpt_process_details '(Blessing, 1995)'
_exptl_crystal_colour colourless
_exptl_crystal_density_diffrn 1.271
_exptl_crystal_density_method 'not measured'
_exptl_crystal_description plates
_exptl_crystal_F_000 864
_exptl_crystal_size_max .4
_exptl_crystal_size_mid .3
_exptl_crystal_size_min .1
_refine_diff_density_max .186
_refine_diff_density_min -.179
_refine_ls_extinction_method none
_refine_ls_goodness_of_fit_ref 1.031
_refine_ls_hydrogen_treatment mixed
_refine_ls_matrix_type full
_refine_ls_number_parameters 282
_refine_ls_number_reflns 3704
_refine_ls_number_restraints 0
_refine_ls_restrained_S_all 1.031
_refine_ls_R_factor_all .0574
_refine_ls_R_factor_gt .0470
_refine_ls_shift/su_max .001
_refine_ls_shift/su_mean .000
_refine_ls_structure_factor_coef Fsqd
_refine_ls_weighting_details 'calc w = 1/[\s^2^(Fo^2^)+(0.0661P)^2^+0.63P] where P = (Fo^2^+2Fc^2^)/3'
_refine_ls_weighting_scheme calc
_refine_ls_wR_factor_gt .1217
_refine_ls_wR_factor_ref .1297
_reflns_number_gt 3017
_reflns_number_total 3704
_reflns_threshold_expression I>2\s(I)
_cod_data_source_file cv6093.cif
_cod_data_source_block I
_cod_original_cell_volume 2124.4(10)
_cod_original_sg_symbol_H-M 'P 21/c'
_cod_database_code 2200899

loop_
_symmetry_equiv_pos_as_xyz
'x, y, z'
'-x, y+1/2, -z+1/2'
'-x, -y, -z'
'x, -y-1/2, z-1/2'

loop_
_atom_site_label
_atom_site_fract_x
_atom_site_fract_y
_atom_site_fract_z
_atom_site_U_iso_or_equiv
_atom_site_adp_type
_atom_site_calc_flag
_atom_site_refinement_flags
_atom_site_occupancy
_atom_site_disorder_assembly
_atom_site_disorder_group
_atom_site_type_symbol
O1 .70112(12) .61762(9) .36296(11) .0475(4) Uani d . 1 . . O
C1 .83082(13) .36051(11) .88481(14) .0314(4) Uani d . 1 . . C
N1 .70776(12) .40512(10) .72856(13) .0393(4) Uani d . 1 . . N
O2 .96615(10) .50286(9) .78919(11) .0445(3) Uani d . 1 . . O
N2 .79887(12) .42539(9) .80164(12) .0354(4) Uani d . 1 . . N
C2 .80865(15) .26890(12) .86868(15) .0377(4) Uani d . 1 . . C
H2A .7725 .2488 .8026 .045 Uiso calc R 1 . . H
H26 .786(3) .525(2) .310(3) .105(10) Uiso d . 1 . . H
H27 .892(3) .482(2) .262(2) .097(10) Uiso d . 1 . . H
N3 .74879(13) .79490(9) .54638(12) .0373(4) Uani d . 1 . . N
C3 .84015(17) .20756(12) .95055(17) .0450(5) Uani d . 1 . . C
H3A .8250 .1455 .9401 .054 Uiso calc R 1 . . H
O3 .81822(14) .46905(10) .28413(14) .0571(4) Uani d . 1 . . O
N4 .70539(12) .75850(9) .44667(12) .0357(4) Uani d . 1 . . N
C4 .89373(17) .23663(13) 1.04763(17) .0481(5) Uani d . 1 . . C
H4A .9146 .1946 1.1032 .058 Uiso calc R 1 . . H
C5 .91646(17) .32759(13) 1.06275(16) .0458(5) Uani d . 1 . . C
H5A .9536 .3473 1.1286 .055 Uiso calc R 1 . . H
C6 .88513(15) .38982(11) .98195(15) .0377(4) Uani d . 1 . . C
H6A .9005 .4518 .9927 .045 Uiso calc R 1 . . H
C7 .87284(14) .48218(11) .74848(14) .0315(4) Uani d . 1 . . C
C8 .81876(14) .50457(11) .64333(14) .0323(4) Uani d . 1 . . C
C9 .72036(14) .45879(12) .63677(15) .0372(4) Uani d . 1 . . C
C10 .63024(18) .45903(17) .54749(19) .0580(6) Uani d . 1 . . C
H10A .5648 .4902 .5734 .087 Uiso calc R 1 . . H
H10B .6105 .3970 .5281 .087 Uiso calc R 1 . . H
H10C .6569 .4900 .4828 .087 Uiso calc R 1 . . H
C11 .59944(17) .39928(17) .7809(2) .0602(6) Uani d . 1 . . C
H11A .5412 .3850 .7252 .090 Uiso calc R 1 . . H
H11B .5828 .4569 .8152 .090 Uiso calc R 1 . . H
H11C .6026 .3521 .8368 .090 Uiso calc R 1 . . H
C12 .87121(14) .56322(12) .55738(15) .0355(4) Uani d . 1 . . C
H12A .9487 .5763 .5823 .043 Uiso calc R 1 . . H
H12B .8739 .5285 .4884 .043 Uiso calc R 1 . . H
C13 .81259(14) .65181(11) .53251(14) .0317(4) Uani d . 1 . . C
C14 .82012(14) .73021(11) .59169(14) .0343(4) Uani d . 1 . . C
C15 .73695(14) .66817(11) .43858(14) .0343(4) Uani d . 1 . . C
C16 .89230(17) .75129(14) .69192(17) .0479(5) Uani d . 1 . . C
H16A .9238 .6955 .7224 .072 Uiso calc R 1 . . H
H16B .8476 .7806 .7468 .072 Uiso calc R 1 . . H
H16C .9525 .7915 .6719 .072 Uiso calc R 1 . . H
C17 .7821(2) .89059(13) .5405(2) .0649(7) Uani d . 1 . . C
H17A .8062 .9116 .6138 .097 Uiso calc R 1 . . H
H17B .7188 .9266 .5131 .097 Uiso calc R 1 . . H
H17C .8433 .8968 .4908 .097 Uiso calc R 1 . . H
C18 .60641(14) .79685(11) .39530(15) .0366(4) Uani d . 1 . . C
C19 .59687(19) .80375(17) .28303(18) .0590(6) Uani d . 1 . . C
H19A .6553 .7837 .2394 .071 Uiso calc R 1 . . H
C20 .5007(2) .84037(19) .2336(2) .0757(8) Uani d . 1 . . C
H20A .4944 .8451 .1560 .091 Uiso calc R 1 . . H
C21 .4151(2) .86964(16) .2948(3) .0729(8) Uani d . 1 . . C
H21A .3497 .8941 .2605 .087 Uiso calc R 1 . . H
C22 .4261(2) .8627(3) .4063(3) .1027(12) Uani d . 1 . . C
H22A .3676 .8830 .4498 .123 Uiso calc R 1 . . H
C23 .5213(2) .8264(2) .4576(2) .0856(9) Uani d . 1 . . C
H23A .5274 .8220 .5353 .103 Uiso calc R 1 . . H

loop_
_atom_site_aniso_label
_atom_site_aniso_U_11
_atom_site_aniso_U_22
_atom_site_aniso_U_33
_atom_site_aniso_U_12
_atom_site_aniso_U_13
_atom_site_aniso_U_23
O1 .0611(9) .0396(7) .0405(8) .0122(6) -.0125(6) -.0073(6)
C1 .0288(8) .0305(8) .0347(9) .0002(6) -.0004(7) .0033(7)
N1 .0279(8) .0447(8) .0445(9) -.0063(6) -.0085(6) .0096(7)
O2 .0381(7) .0479(7) .0464(8) -.0139(6) -.0113(6) .0077(6)
N2 .0313(8) .0359(8) .0384(9) -.0048(6) -.0077(6) .0070(6)
C2 .0394(10) .0357(9) .0377(10) -.0077(7) -.0015(8) -.0024(8)
N3 .0418(8) .0322(7) .0375(9) .0033(6) -.0006(7) -.0025(6)
C3 .0537(12) .0288(9) .0523(12) -.0051(8) .0020(9) .0042(8)
O3 .0508(9) .0428(8) .0784(11) -.0049(7) .0103(8) -.0080(8)
N4 .0399(8) .0340(7) .0330(8) .0082(6) -.0018(6) .0012(6)
C4 .0583(12) .0406(10) .0448(12) .0033(9) -.0048(9) .0131(9)
C5 .0551(12) .0451(11) .0361(10) -.0010(9) -.0113(9) .0002(8)
C6 .0422(10) .0301(8) .0403(10) .0005(7) -.0053(8) -.0017(7)
C7 .0305(9) .0274(8) .0361(10) -.0016(6) -.0033(7) .0008(7)
C8 .0318(9) .0290(8) .0358(10) .0046(7) -.0019(7) .0020(7)
C9 .0321(9) .0387(9) .0402(10) .0031(7) -.0070(7) .0050(8)
C10 .0400(11) .0754(15) .0568(14) -.0049(10) -.0184(10) .0157(11)
C11 .0328(11) .0800(16) .0675(15) -.0063(10) -.0016(10) .0243(12)
C12 .0329(9) .0376(9) .0358(10) .0063(7) -.0001(7) .0040(7)
C13 .0304(9) .0344(9) .0306(9) .0022(7) .0048(7) .0043(7)
C14 .0316(9) .0382(9) .0331(10) -.0005(7) .0034(7) .0043(7)
C15 .0365(9) .0331(9) .0335(10) .0060(7) .0031(7) .0015(7)
C16 .0466(11) .0521(11) .0443(12) -.0015(9) -.0061(9) -.0039(9)
C17 .0802(16) .0326(10) .0801(17) .0009(10) -.0182(13) -.0016(10)
C18 .0336(9) .0321(9) .0441(11) .0054(7) .0017(8) .0064(8)
C19 .0551(13) .0754(15) .0463(13) .0222(11) -.0005(10) .0074(11)
C20 .0814(18) .0794(17) .0635(16) .0205(14) -.0292(14) .0071(13)
C21 .0485(14) .0529(13) .115(2) .0122(11) -.0278(14) .0032(14)
C22 .0581(17) .146(3) .106(3) .0536(19) .0194(16) .025(2)
C23 .0655(16) .130(2) .0626(16) .0497(16) .0213(13) .0251(16)

loop_
_atom_type_symbol
_atom_type_description
_atom_type_scat_dispersion_real
_atom_type_scat_dispersion_imag
_atom_type_scat_source
C C .0033 .0016 'International Tables Vol C Tables 4.2.6.8 and 6.1.1.4'
H H .0000 .0000 'International Tables Vol C Tables 4.2.6.8 and 6.1.1.4'
N N .0061 .0033 'International Tables Vol C Tables 4.2.6.8 and 6.1.1.4'
O O .0106 .0060 'International Tables Vol C Tables 4.2.6.8 and 6.1.1.4'

loop_
_geom_angle_atom_site_label_1
_geom_angle_atom_site_label_2
_geom_angle_atom_site_label_3
_geom_angle
_geom_angle_publ_flag
C6 C1 C2 120.11(16) no
C6 C1 N2 119.27(15) no
C2 C1 N2 120.61(15) no
C9 N1 N2 106.05(13) yes
C9 N1 C11 120.67(15) no
N2 N1 C11 114.54(16) no
C7 N2 N1 109.09(13) yes
C7 N2 C1 124.86(14) yes
N1 N2 C1 118.49(13) yes
C3 C2 C1 119.47(17) no
C3 C2 H2A 120.3 no
C1 C2 H2A 120.3 no
C14 N3 N4 106.09(13) yes
C14 N3 C17 121.37(16) no
N4 N3 C17 114.74(15) no
C4 C3 C2 120.53(17) no
C4 C3 H3A 119.7 no
C2 C3 H3A 119.7 no
H26 O3 H27 109(3) yes
C15 N4 N3 109.70(13) yes
C15 N4 C18 124.83(15) yes
N3 N4 C18 119.48(14) no
C5 C4 C3 119.74(17) no
C5 C4 H4A 120.1 no
C3 C4 H4A 120.1 no
C4 C5 C6 120.46(18) no
C4 C5 H5A 119.8 no
C6 C5 H5A 119.8 no
C5 C6 C1 119.68(16) no
C5 C6 H6A 120.2 no
C1 C6 H6A 120.2 no
O2 C7 N2 122.85(16) yes
O2 C7 C8 131.11(16) yes
N2 C7 C8 106.01(14) yes
C9 C8 C7 107.03(15) yes
C9 C8 C12 129.05(16) yes
C7 C8 C12 123.79(15) yes
C8 C9 N1 111.33(15) yes
C8 C9 C10 129.69(17) no
N1 C9 C10 118.99(16) no
C9 C10 H10A 109.5 no
C9 C10 H10B 109.5 no
H10A C10 H10B 109.5 no
C9 C10 H10C 109.5 no
H10A C10 H10C 109.5 no
H10B C10 H10C 109.5 no
N1 C11 H11A 109.5 no
N1 C11 H11B 109.5 no
H11A C11 H11B 109.5 no
N1 C11 H11C 109.5 no
H11A C11 H11C 109.5 no
H11B C11 H11C 109.5 no
C13 C12 C8 115.57(14) yes
C13 C12 H12A 108.4 no
C8 C12 H12A 108.4 no
C13 C12 H12B 108.4 no
C8 C12 H12B 108.4 no
H12A C12 H12B 107.4 no
C14 C13 C15 107.30(15) yes
C14 C13 C12 127.75(16) yes
C15 C13 C12 124.95(15) yes
C13 C14 N3 110.71(16) yes
C13 C14 C16 128.91(16) no
N3 C14 C16 120.39(16) no
O1 C15 N4 122.80(16) yes
O1 C15 C13 131.65(16) yes
N4 C15 C13 105.54(15) yes
C14 C16 H16A 109.5 no
C14 C16 H16B 109.5 no
H16A C16 H16B 109.5 no
C14 C16 H16C 109.5 no
H16A C16 H16C 109.5 no
H16B C16 H16C 109.5 no
N3 C17 H17A 109.5 no
N3 C17 H17B 109.5 no
H17A C17 H17B 109.5 no
N3 C17 H17C 109.5 no
H17A C17 H17C 109.5 no
H17B C17 H17C 109.5 no
C19 C18 C23 119.7(2) no
C19 C18 N4 119.73(17) no
C23 C18 N4 120.62(19) no
C18 C19 C20 119.6(2) no
C18 C19 H19A 120.2 no
C20 C19 H19A 120.2 no
C21 C20 C19 121.3(3) no
C21 C20 H20A 119.3 no
C19 C20 H20A 119.3 no
C22 C21 C20 118.4(2) no
C22 C21 H21A 120.8 no
C20 C21 H21A 120.8 no
C21 C22 C23 121.4(3) no
C21 C22 H22A 119.3 no
C23 C22 H22A 119.3 no
C18 C23 C22 119.7(3) no
C18 C23 H23A 120.1 no
C22 C23 H23A 120.1 no

loop_
_geom_bond_atom_site_label_1
_geom_bond_atom_site_label_2
_geom_bond_site_symmetry_2
_geom_bond_distance
_geom_bond_publ_flag
O1 C15 . 1.241(2) yes
C1 C6 . 1.386(2) no
C1 C2 . 1.388(2) no
C1 N2 . 1.427(2) yes
N1 C9 . 1.376(2) yes
N1 N2 . 1.404(2) yes
N1 C11 . 1.466(3) yes
O2 C7 . 1.237(2) yes
N2 C7 . 1.393(2) yes
C2 C3 . 1.381(3) no
C2 H2A . .9400 no
N3 C14 . 1.376(2) yes
N3 N4 . 1.398(2) yes
N3 C17 . 1.468(2) yes
C3 C4 . 1.380(3) no
C3 H3A . .9400 no
O3 H26 . .96(3) yes
O3 H27 . .96(3) yes
N4 C15 . 1.388(2) yes
N4 C18 . 1.428(2) yes
C4 C5 . 1.379(3) no
C4 H4A . .9400 no
C5 C6 . 1.380(3) no
C5 H5A . .9400 no
C6 H6A . .9400 no
C7 C8 . 1.439(2) yes
C8 C9 . 1.354(2) yes
C8 C12 . 1.508(2) yes
C9 C10 . 1.491(3) yes
C10 H10A . .9700 no
C10 H10B . .9700 no
C10 H10C . .9700 no
C11 H11A . .9700 no
C11 H11B . .9700 no
C11 H11C . .9700 no
C12 C13 . 1.506(2) yes
C12 H12A . .9800 no
C12 H12B . .9800 no
C13 C14 . 1.360(2) yes
C13 C15 . 1.440(2) yes
C14 C16 . 1.489(3) yes
C16 H16A . .9700 no
C16 H16B . .9700 no
C16 H16C . .9700 no
C17 H17A . .9700 no
C17 H17B . .9700 no
C17 H17C . .9700 no
C18 C19 . 1.361(3) no
C18 C23 . 1.362(3) no
C19 C20 . 1.381(3) no
C19 H19A . .9400 no
C20 C21 . 1.357(4) no
C20 H20A . .9400 no
C21 C22 . 1.353(4) no
C21 H21A . .9400 no
C22 C23 . 1.379(4) no
C22 H22A . .9400 no
C23 H23A . .9400 no

loop_
_geom_hbond_atom_site_label_D
_geom_hbond_atom_site_label_H
_geom_hbond_atom_site_label_A
_geom_hbond_site_symmetry_A
_geom_hbond_distance_DH
_geom_hbond_distance_HA
_geom_hbond_distance_DA
_geom_hbond_angle_DHA
O3 H26 O1 . .96(3) 1.83(3) 2.788(2) 170(3)
O3 H27 O2 3_766 .96(3) 1.84(3) 2.789(2) 175(3)

loop_
_geom_torsion_atom_site_label_1
_geom_torsion_atom_site_label_2
_geom_torsion_atom_site_label_3
_geom_torsion_atom_site_label_4
_geom_torsion
_geom_torsion_publ_flag
C9 N1 N2 C7 -7.34(19) yes
C11 N1 N2 C7 -142.96(16) no
C9 N1 N2 C1 -158.51(15) yes
C11 N1 N2 C1 65.9(2) no
C6 C1 N2 C7 59.9(2) no
C2 C1 N2 C7 -119.66(18) no
C6 C1 N2 N1 -153.84(16) no
C2 C1 N2 N1 26.6(2) no
C6 C1 C2 C3 .6(3) no
N2 C1 C2 C3 -179.83(16) no
C1 C2 C3 C4 -.3(3) no
C14 N3 N4 C15 8.37(18) yes
C17 N3 N4 C15 145.20(17) no
C14 N3 N4 C18 162.43(15) yes
C17 N3 N4 C18 -60.7(2) no
C2 C3 C4 C5 -.3(3) no
C3 C4 C5 C6 .6(3) no
C4 C5 C6 C1 -.2(3) no
C2 C1 C6 C5 -.4(3) no
N2 C1 C6 C5 -179.91(17) no
N1 N2 C7 O2 -171.97(16) yes
C1 N2 C7 O2 -23.1(3) yes
N1 N2 C7 C8 6.00(18) yes
C1 N2 C7 C8 154.90(15) yes
O2 C7 C8 C9 175.38(18) yes
N2 C7 C8 C9 -2.35(18) yes
O2 C7 C8 C12 -.6(3) no
N2 C7 C8 C12 -178.37(15) no
C7 C8 C9 N1 -2.3(2) yes
C12 C8 C9 N1 173.48(16) no
C7 C8 C9 C10 178.2(2) no
C12 C8 C9 C10 -6.1(3) no
N2 N1 C9 C8 5.9(2) yes
C11 N1 C9 C8 138.22(19) no
N2 N1 C9 C10 -174.48(17) no
C11 N1 C9 C10 -42.2(3) no
C9 C8 C12 C13 69.4(2) no
C7 C8 C12 C13 -115.47(18) no
C8 C12 C13 C14 80.4(2) no
C8 C12 C13 C15 -99.9(2) no
C15 C13 C14 N3 3.87(19) yes
C12 C13 C14 N3 -176.36(16) no
C15 C13 C14 C16 -175.83(17) no
C12 C13 C14 C16 3.9(3) no
N4 N3 C14 C13 -7.51(19) yes
C17 N3 C14 C13 -140.82(19) no
N4 N3 C14 C16 172.22(15) no
C17 N3 C14 C16 38.9(3) no
N3 N4 C15 O1 173.24(16) yes
C18 N4 C15 O1 20.9(3) yes
N3 N4 C15 C13 -6.04(18) yes
C18 N4 C15 C13 -158.40(16) yes
C14 C13 C15 O1 -177.80(19) yes
C12 C13 C15 O1 2.4(3) no
C14 C13 C15 N4 1.38(18) yes
C12 C13 C15 N4 -178.40(15) no
C15 N4 C18 C19 -67.7(3) no
N3 N4 C18 C19 142.39(19) no
C15 N4 C18 C23 112.1(3) no
N3 N4 C18 C23 -37.8(3) no
C23 C18 C19 C20 -.2(4) no
N4 C18 C19 C20 179.6(2) no
C18 C19 C20 C21 -.1(4) no
C19 C20 C21 C22 .4(4) no
C20 C21 C22 C23 -.4(5) no
C19 C18 C23 C22 .2(4) no
N4 C18 C23 C22 -179.6(3) no
C21 C22 C23 C18 .1(6) no

loop_
_cod_related_entry_id
_cod_related_entry_database
_cod_related_entry_code
1 ChemSpider 15855220
